data_2008246
loop_
_publ_author_name
'Thangarasu Pandiyan'
'Bern\`es, Sylvain'
'Dur\'an de Baz\'ua, Carmen'

_publ_section_title Dichloro[2,2'-(2,5-dithiahexamethylene)dipyridine-<i>N</i>,<i>N</i>',<i>S</i>,<i>S</i>']nickel(II)
_journal_issue 3
_journal_name_full 'Acta Crystallographica Section C'
_journal_page_first 318
_journal_page_last 320
_journal_paper_doi 10.1107/S010827019801422X
_journal_volume 55
_journal_year 1999
_chemical_formula_iupac '[Ni Cl2(C14 H16 N2 S2 )]'
_chemical_formula_moiety '[Ni(C14 H16 N2 S2 )]Cl2 '
_chemical_formula_sum 'C14 H16 Cl2 N2 Ni S2'
_chemical_formula_weight 406.02
_space_group_IT_number 60
_symmetry_cell_setting orthorhombic
_symmetry_space_group_name_Hall '-P 2n 2ab'
_symmetry_space_group_name_H-M 'P b c n'
_audit_creation_method SHELXL-97
_cell_angle_alpha 90.00
_cell_angle_beta 90.00
_cell_angle_gamma 90.00
_cell_formula_units_Z 4
_cell_length_a 14.5297(16)
_cell_length_b 8.2314(14)
_cell_length_c 14.3684(18)
_cell_measurement_reflns_used 39
_cell_measurement_temperature 293(2)
_cell_measurement_theta_max 12.49
_cell_measurement_theta_min 4.87
_cell_volume 1718.5(4)
_computing_cell_refinement XSCANS
_computing_data_collection 'XSCANS (Fait, 1991)'
_computing_data_reduction XSCANS
_computing_molecular_graphics 'SHELXTL  (Sheldrick, 1995)'
_computing_publication_material SHELX97
_computing_structure_refinement SHELX97
_computing_structure_solution 'SHELX97 (Sheldrick, 1997)'
_diffrn_ambient_temperature 293(2)
_diffrn_measured_fraction_theta_full 0.877
_diffrn_measured_fraction_theta_max 0.877
_diffrn_measurement_device_type 'Siemens P4'
_diffrn_measurement_method '2\q/\w scans'
_diffrn_radiation_monochromator graphite
_diffrn_radiation_type MoK\a
_diffrn_radiation_wavelength 0.71073
_diffrn_reflns_av_R_equivalents 0.0183
_diffrn_reflns_av_sigmaI/netI 0.0265
_diffrn_reflns_limit_h_max 19
_diffrn_reflns_limit_h_min -1
_diffrn_reflns_limit_k_max 10
_diffrn_reflns_limit_k_min -1
_diffrn_reflns_limit_l_max 18
_diffrn_reflns_limit_l_min -1
_diffrn_reflns_number 2702
_diffrn_reflns_theta_full 27.99
_diffrn_reflns_theta_max 27.99
_diffrn_reflns_theta_min 2.80
_diffrn_standards_decay_% 6.85
_diffrn_standards_interval_count 97
_diffrn_standards_number 3
_exptl_absorpt_coefficient_mu 1.676
_exptl_absorpt_correction_T_max 0.278
_exptl_absorpt_correction_T_min 0.251
_exptl_absorpt_correction_type psi-scan
_exptl_absorpt_process_details '(Fait, 1991)'
_exptl_crystal_colour green
_exptl_crystal_density_diffrn 1.569
_exptl_crystal_density_method 'not measured'
_exptl_crystal_description prism
_exptl_crystal_F_000 832
_exptl_crystal_size_max 0.6
_exptl_crystal_size_mid 0.3
_exptl_crystal_size_min 0.3
_refine_diff_density_max 0.245
_refine_diff_density_min -0.322
_refine_ls_extinction_coef 0.0053(3)
_refine_ls_extinction_method SHELXL
_refine_ls_goodness_of_fit_ref 1.013
_refine_ls_hydrogen_treatment constr
_refine_ls_matrix_type full
_refine_ls_number_parameters 97
_refine_ls_number_reflns 2066
_refine_ls_number_restraints 0
_refine_ls_restrained_S_all 1.013
_refine_ls_R_factor_all 0.0445
_refine_ls_R_factor_gt 0.0300
_refine_ls_shift/su_max 0.000
_refine_ls_shift/su_mean 0.000
_refine_ls_structure_factor_coef Fsqd
_refine_ls_weighting_details 'w = 1/[\s^2^(Fo^2^)+(0.0206P)^2^+1.0130P] where P=(Fo^2^+2Fc^2^)/3'
_refine_ls_weighting_scheme calc
_refine_ls_wR_factor_obs 0.0641
_refine_ls_wR_factor_ref 0.0694
_reflns_number_gt 1616
_reflns_number_total 2066
_reflns_threshold_expression I>2\s(I)
_cod_data_source_file fg1490.cif
_cod_data_source_block tp5
_cod_depositor_comments
;
The following automatic conversions were performed:
'_symmetry_cell_setting' value 'Orthorhombic' changed to 'orthorhombic'
according to '/home/saulius/struct/CIF-dictionaries/cif_core.dic'
dictionary named 'cif_core.dic' version 2.4.1 from 2010-06-29.

Automatic conversion script
Id: cif_fix_enum 1527 2010-12-29 10:47:43Z saulius 

The following automatic conversions were performed:

'_refine_ls_weighting_scheme' value 'calc w =
1/[\s^2^(Fo^2^)+(0.0206P)^2^+1.0130P] where P=(Fo^2^+2Fc^2^)/3' was
changed to 'calc'. New tag '_refine_ls_weighting_details' was
created. The value of the new tag was set to 'w =
1/[\s^2^(Fo^2^)+(0.0206P)^2^+1.0130P] where P=(Fo^2^+2Fc^2^)/3'.

Automatic conversion script
Id: cif_fix_values 3143 2015-03-26 13:38:13Z robertas 
;
_cod_original_sg_symbol_H-M Pbcn
_cod_database_code 2008246

loop_
_symmetry_equiv_pos_as_xyz
'x, y, z'
'-x+1/2, -y+1/2, z+1/2'
'-x, y, -z+1/2'
'x+1/2, -y+1/2, -z'
'-x, -y, -z'
'x-1/2, y-1/2, -z-1/2'
'x, -y, z-1/2'
'-x-1/2, y-1/2, z'

loop_
_atom_site_label
_atom_site_fract_x
_atom_site_fract_y
_atom_site_fract_z
_atom_site_U_iso_or_equiv
_atom_site_adp_type
_atom_site_calc_flag
_atom_site_refinement_flags
_atom_site_occupancy
_atom_site_disorder_assembly
_atom_site_disorder_group
_atom_site_type_symbol
Ni1 0.5000 0.24074(4) 0.2500 0.02683(11) Uani d S 1 . . Ni
Cl1 0.42223(4) 0.04683(7) 0.34507(4) 0.04086(14) Uani d . 1 . . Cl
S1 0.42148(5) 0.45514(8) 0.33515(4) 0.05032(17) Uani d . 1 . . S
N1 0.38552(11) 0.2680(2) 0.16125(11) 0.0332(4) Uani d . 1 . . N
C1 0.4490(2) 0.6277(3) 0.2609(2) 0.0719(9) Uani d . 1 . . C
H1A 0.4139 0.6211 0.2036 0.108 Uiso calc R 1 . . H
H1B 0.4325 0.7280 0.2923 0.108 Uiso calc R 1 . . H
C2 0.30961(16) 0.3965(3) 0.29291(17) 0.0534(7) Uani d . 1 . . C
H2A 0.2864 0.3086 0.3312 0.064 Uiso calc R 1 . . H
H2B 0.2679 0.4878 0.2997 0.064 Uiso calc R 1 . . H
C3 0.30933(14) 0.3429(3) 0.19313(15) 0.0373(5) Uani d . 1 . . C
C4 0.23288(16) 0.3673(3) 0.13748(18) 0.0492(6) Uani d . 1 . . C
H4A 0.1809 0.4183 0.1614 0.059 Uiso calc R 1 . . H
C5 0.23435(18) 0.3153(3) 0.04624(18) 0.0561(7) Uani d . 1 . . C
H5A 0.1836 0.3306 0.0078 0.067 Uiso calc R 1 . . H
C6 0.31263(18) 0.2401(3) 0.01305(17) 0.0511(6) Uani d . 1 . . C
H6A 0.3156 0.2046 -0.0483 0.061 Uiso calc R 1 . . H
C7 0.38624(16) 0.2184(3) 0.07194(15) 0.0395(5) Uani d . 1 . . C
H7A 0.4387 0.1673 0.0491 0.047 Uiso calc R 1 . . H

loop_
_atom_site_aniso_label
_atom_site_aniso_U_11
_atom_site_aniso_U_22
_atom_site_aniso_U_33
_atom_site_aniso_U_12
_atom_site_aniso_U_13
_atom_site_aniso_U_23
Ni1 0.02577(17) 0.02649(17) 0.02823(17) 0.000 0.00156(13) 0.000
Cl1 0.0405(3) 0.0411(3) 0.0410(3) -0.0123(2) 0.0048(2) 0.0039(2)
S1 0.0568(4) 0.0486(3) 0.0455(3) 0.0166(3) -0.0045(3) -0.0167(3)
N1 0.0308(8) 0.0366(9) 0.0322(8) 0.0038(7) -0.0012(7) 0.0014(7)
C1 0.088(2) 0.0275(10) 0.101(2) 0.0115(12) -0.019(2) -0.0075(15)
C2 0.0418(13) 0.0687(17) 0.0498(13) 0.0216(12) 0.0055(11) -0.0058(13)
C3 0.0315(10) 0.0390(11) 0.0413(11) 0.0048(9) 0.0012(9) 0.0032(10)
C4 0.0351(11) 0.0493(13) 0.0633(15) 0.0095(10) -0.0053(11) 0.0084(12)
C5 0.0489(14) 0.0601(15) 0.0592(15) 0.0065(13) -0.0244(12) 0.0068(14)
C6 0.0553(14) 0.0570(15) 0.0410(12) 0.0010(13) -0.0127(11) 0.0006(12)
C7 0.0405(11) 0.0427(12) 0.0353(10) 0.0036(9) -0.0018(9) -0.0008(9)

loop_
_atom_type_symbol
_atom_type_description
_atom_type_scat_dispersion_real
_atom_type_scat_dispersion_imag
_atom_type_scat_source
C C 0.0033 0.0016 'International Tables Vol C Tables 4.2.6.8 and 6.1.1.4'
H H 0.0000 0.0000 'International Tables Vol C Tables 4.2.6.8 and 6.1.1.4'
N N 0.0061 0.0033 'International Tables Vol C Tables 4.2.6.8 and 6.1.1.4'
S S 0.1246 0.1234 'International Tables Vol C Tables 4.2.6.8 and 6.1.1.4'
Cl Cl 0.1484 0.1585 'International Tables Vol C Tables 4.2.6.8 and 6.1.1.4'
Ni Ni 0.3393 1.1124 'International Tables Vol C Tables 4.2.6.8 and 6.1.1.4'

loop_
_geom_angle_atom_site_label_1
_geom_angle_atom_site_label_2
_geom_angle_atom_site_label_3
_geom_angle_site_symmetry_1
_geom_angle_site_symmetry_3
_geom_angle
_geom_angle_publ_flag
N1 Ni1 N1 . 3_655 167.79(9) y
N1 Ni1 Cl1 . . 92.51(5) y
N1 Ni1 Cl1 3_655 . 95.65(5) n
N1 Ni1 Cl1 . 3_655 95.65(5) y
N1 Ni1 Cl1 3_655 3_655 92.51(5) n
Cl1 Ni1 Cl1 . 3_655 96.00(3) y
N1 Ni1 S1 . 3_655 89.35(5) y
N1 Ni1 S1 3_655 3_655 81.78(5) n
Cl1 Ni1 S1 . 3_655 174.85(2) y
Cl1 Ni1 S1 3_655 3_655 88.58(2) n
N1 Ni1 S1 . . 81.78(5) y
N1 Ni1 S1 3_655 . 89.35(5) n
Cl1 Ni1 S1 . . 88.58(2) y
Cl1 Ni1 S1 3_655 . 174.85(2) n
S1 Ni1 S1 3_655 . 86.94(4) y
C2 S1 C1 . . 102.10(13) y
C2 S1 Ni1 . . 93.41(8) y
C1 S1 Ni1 . . 99.72(10) y
C7 N1 C3 . . 117.97(18) n
C7 N1 Ni1 . . 122.56(14) n
C3 N1 Ni1 . . 119.43(13) n
C1 C1 S1 3_655 . 109.64(18) n
C3 C2 S1 . . 113.78(17) n
N1 C3 C4 . . 122.0(2) n
N1 C3 C2 . . 117.21(19) n
C4 C3 C2 . . 120.8(2) n
C5 C4 C3 . . 119.5(2) n
C4 C5 C6 . . 118.7(2) n
C7 C6 C5 . . 119.1(2) n
N1 C7 C6 . . 122.7(2) n

loop_
_geom_bond_atom_site_label_1
_geom_bond_atom_site_label_2
_geom_bond_site_symmetry_2
_geom_bond_distance
_geom_bond_publ_flag
Ni1 N1 . 2.1078(16) y
Ni1 N1 3_655 2.1078(16) n
Ni1 Cl1 . 2.3855(6) y
Ni1 Cl1 3_655 2.3855(6) n
Ni1 S1 3_655 2.4316(7) n
Ni1 S1 . 2.4316(7) y
S1 C2 . 1.801(3) y
S1 C1 . 1.821(3) y
N1 C7 . 1.347(3) n
N1 C3 . 1.348(3) n
C1 C1 3_655 1.516(6) n
C2 C3 . 1.500(3) n
C3 C4 . 1.383(3) n
C4 C5 . 1.379(4) n
C5 C6 . 1.380(4) n
C6 C7 . 1.375(3) n

loop_
_geom_hbond_atom_site_label_D
_geom_hbond_atom_site_label_H
_geom_hbond_atom_site_label_A
_geom_hbond_site_symmetry_A
_geom_hbond_distance_DH
_geom_hbond_distance_HA
_geom_hbond_distance_DA
_geom_hbond_angle_DHA
C1 H1B Cl1 1_565 0.97 2.74 3.676(3) 163

loop_
_geom_torsion_atom_site_label_1
_geom_torsion_atom_site_label_2
_geom_torsion_atom_site_label_3
_geom_torsion_atom_site_label_4
_geom_torsion_site_symmetry_1
_geom_torsion_site_symmetry_4
_geom_torsion
N1 Ni1 S1 C2 . . 27.15(10)
N1 Ni1 S1 C2 3_655 . -161.27(10)
Cl1 Ni1 S1 C2 . . -65.60(9)
Cl1 Ni1 S1 C2 3_655 . 87.5(3)
S1 Ni1 S1 C2 3_655 . 116.93(9)
N1 Ni1 S1 C1 . . -75.76(11)
N1 Ni1 S1 C1 3_655 . 95.83(11)
Cl1 Ni1 S1 C1 . . -168.50(10)
Cl1 Ni1 S1 C1 3_655 . -15.4(3)
S1 Ni1 S1 C1 3_655 . 14.03(10)
N1 Ni1 N1 C7 3_655 . 115.48(16)
Cl1 Ni1 N1 C7 . . -112.54(16)
Cl1 Ni1 N1 C7 3_655 . -16.25(17)
S1 Ni1 N1 C7 3_655 . 72.26(16)
S1 Ni1 N1 C7 . . 159.26(17)
N1 Ni1 N1 C3 3_655 . -62.07(15)
Cl1 Ni1 N1 C3 . . 69.91(15)
Cl1 Ni1 N1 C3 3_655 . 166.20(15)
S1 Ni1 N1 C3 3_655 . -105.29(15)
S1 Ni1 N1 C3 . . -18.29(15)
C2 S1 C1 C1 . 3_655 -143.7(3)
Ni1 S1 C1 C1 . 3_655 -48.1(3)
C1 S1 C2 C3 . . 62.4(2)
Ni1 S1 C2 C3 . . -38.28(18)
C7 N1 C3 C4 . . 1.0(3)
Ni1 N1 C3 C4 . . 178.63(17)
C7 N1 C3 C2 . . 179.7(2)
Ni1 N1 C3 C2 . . -2.7(3)
S1 C2 C3 N1 . . 32.2(3)
S1 C2 C3 C4 . . -149.1(2)
N1 C3 C4 C5 . . -0.7(4)
C2 C3 C4 C5 . . -179.4(2)
C3 C4 C5 C6 . . 0.0(4)
C4 C5 C6 C7 . . 0.5(4)
C3 N1 C7 C6 . . -0.5(3)
Ni1 N1 C7 C6 . . -178.08(18)
C5 C6 C7 N1 . . -0.2(4)
